data_1533533
loop_
_publ_author_name
'Tanaka, T.'
'Sato, A.'
'Yamamoto, A.'

_publ_section_title
;
 A novel boron-rich quaternary scandium borocarbosilicide Sc3.67-x
 B41.4-y-z C0.67+z Si0.33-w
;
_journal_name_full 'Journal of Solid State Chemistry'
_journal_page_first 476
_journal_page_last 486
_journal_volume 177
_journal_year 2004
_chemical_formula_sum 'C1.83 B38.84 Sc3.15 Si0.31'
_chemical_name_systematic 'Sc3.15 B38.84 C1.83 Si0.31'
_space_group_IT_number 187
_symmetry_space_group_name_Hall 'P -6 2'
_symmetry_space_group_name_H-M 'P -6 m 2'
_cell_angle_alpha 90
_cell_angle_beta 90
_cell_angle_gamma 120
_cell_formula_units_Z 12
_cell_length_a 14.3055
_cell_length_b 14.3055
_cell_length_c 23.7477
_cell_volume 4208.800
_citation_journal_id_ASTM JSSCBI
_cod_data_source_file Tanaka_JSSCBI_2004_1846.cif
_cod_data_source_block C1.83B38.84Sc3.15Si0.31
_cod_original_cell_volume 4208.8
_cod_database_code 1533533

loop_
_symmetry_equiv_pos_as_xyz
x,y,z
-x+y,-x,-z
-y,x-y,z
x,y,-z
-x+y,-x,z
-y,x-y,-z
-y,-x,-z
-x+y,y,z
x,x-y,-z
-y,-x,z
-x+y,y,-z
x,x-y,z

loop_
_atom_site_label
_atom_site_type_symbol
_atom_site_fract_x
_atom_site_fract_y
_atom_site_fract_z
_atom_site_occupancy
_atom_site_U_iso_or_equiv
B66 B 0.6667 0.3333 0.0639 1 0.0
B35 B 0.0677 0.3465 0.3582 1 0.0
B52 B 0.153 0.306 0.2517 1 0.0
C8 C 0.3333 0.6667 0.5774 0.29 0.0
Si2 Si 0.6667 0.3333 0.2078 1 0.0
B64 B 0.6667 0.3333 0.5 1 0.0
B11 B 0.292 0.584 0.1205 1 0.0
Sc6 Sc 0.50007 0.49993 0.3558 0.91 0.0
Sc7 Sc 0.40577 0.59423 0.5 0.88 0.0
B12 B 0.2647 0.5294 0.1913 1 0.0
Sc1 Sc 0 0 0.17777 0.98 0.0
B23 B 0.9184 -0.0408 0.2783 1 0.0
B16 B 0.7213 0.0679 0.3317 1 0.0
B26 B 0.3193 0.4403 0.0374 1 0.0
Sc8 Sc 0.74848 0.25152 0.4521 0.49 0.0
B59 B 0.888 0.444 0.4595 0.55 0.0
B48 B 0.1543 0.3086 0.1262 1 0.0
Sc5 Sc 0.82732 0.17268 0.14302 0.96 0.0
B31 B 0.2658 0.5316 0.5902 1 0.0
B30 B 0.1777 0.4848 0.3452 1 0.0
C5 C 0.6667 0.3333 0.2874 1 0.0
B40 B 0.9869 0.2146 0.4628 1 0.0
B29 B 0.2548 0.5096 0.0612 1 0.0
B54 B 0.4507 0.3567 0.5 1 0.0
C7 C 0.9344 0.4672 0.2578 0.43 0.0
B28 B 0.2238 0.3231 0 1 0.0
B3 B 0.9268 0.4634 0.0374 1 0.0
B4 B 0.9436 0.4718 0.1852 1 0.0
B50 B 0.0872 0.1744 0.2267 1 0.0
B19 B 0.9027 0.2288 0.2599 1 0.0
B34 B 0.0915 0.3082 0.4271 1 0.0
C3 C 0.0027 0.1179 0.5 0.35 0.0
C2 C 0.3332 0.5516 0 0.45 0.0
B5 B 0.8402 0.3568 0.1453 1 0.0
B60 B 0 0 0 1 0.0
B63 B 0.9172 0.0828 0.1237 1 0.0
B57 B 0.805 0.4025 0.4762 0.51 0.0
B27 B 0.1829 0.3658 0.0603 1 0.0
C6 C 0.7421 0.2579 0.1798 1 0.0
B58 B 0.5007 0.3781 0.4206 0.44 0.0
C1 C -0.0808 0.0808 0.388 0.45 0.0
B21 B -0.0808 0.0808 0.388 0.55 0.0
B2 B 0.065 0.5325 0.14 1 0.0
B65 B 0.3333 0.6667 0.5774 0.71 0.0
B7 B 0.0316 0.4545 0.0749 1 0.0
B38 B 0.0027 0.1179 0.5 0.65 0.0
B56 B 0.5907 0.4093 0.3925 0.66 0.0
B14 B 0.8217 0.1783 0.3748 1 0.0
B20 B 0.8261 0.3023 0.3556 1 0.0
B43 B 0.2387 0.2133 0 1 0.0
B61 B 0.1878 0.5939 0.3066 1 0.0
B41 B 0.9211 0.8422 0.4421 0.45 0.0
Si1 Si 0.6667 0.3333 0.3919 0.87 0.0
B1 B 0.8074 0.4037 0.0812 1 0.0
B62 B 0.9344 0.4672 0.2578 0.57 0.0
B6 B 0.9843 0.3894 0.1412 1 0.0
B49 B 0.0178 0.2465 0.224 1 0.0
B9 B 0.1968 0.5984 0.1645 1 0.0
Sc3 Sc 0.07873 -0.07873 -0.06563 0.96 0.0
B8 B 0.8989 0.3458 0.0781 1 0.0
C4 C 0.9211 0.8422 0.4421 0.55 0.0
B67 B 0.3333 0.6667 0.3006 0.49 0.0
B51 B 0.0563 0.325 0.1626 1 0.0
B46 B 0.236 0.118 -0.0579 1 0.0
B33 B 0.1854 0.3708 0.3161 1 0.0
B13 B 0.7329 0.2671 0.3155 1 0.0
B18 B 0.7304 0.2696 0.299 1 0.0
B42 B 0.8514 0.1486 0.4387 1 0.0
B55 B 0.43 0.9827 0.4547 0.87 0.0
B22 B 0.0675 -0.0675 0.3478 1 0.0
B53 B 0.1623 0.1884 0.1601 1 0.0
Sc4 Sc 0.07726 0.43056 0.24776 0.87 0.0
B45 B 0.1432 0.0716 0 1 0.0
B44 B 0.8843 0.2383 -0.0392 1 0.0
B25 B 0.3332 0.5516 0 0.55 0.0
B10 B 0.2446 0.6223 0.2375 1 0.0
B47 B 0.1969 0.3938 0.1835 1 0.0
B39 B 0.7666 0.1089 0.5 1 0.0
B17 B 0.8736 0.3358 0.2828 1 0.0
B36 B 0.1183 0.4431 0.4173 1 0.0
Sc2 Sc 0.74237 0.25763 0 0.95 0.0
B15 B 0.7742 0.2258 0.2397 1 0.0
B32 B 0.1323 0.2646 0.366 1 0.0
B24 B 0.9333 0.8666 0.3221 1 0.0
B37 B 0.2096 0.7904 0.4609 1 0.0
